data_7018523
loop_
_publ_author_name
'Feng, Da-Qian'
'Zhou, Xiao-Ping'
'Zheng, Ji'
'Chen, Guang-Hui'
'Huang, Xiao-Chun'
'Li, Dan'

_publ_section_title
;
 In situ selective N-alkylation of pendant pyridyl functionality in
 mixed-valence copper complexes with methanol and copper(ii) bromide.
;
_journal_issue 14
_journal_name_full 'Dalton transactions (Cambridge, England : 2003)'
_journal_page_first 4255
_journal_page_last 4261
_journal_paper_doi 10.1039/c2dt12081j
_journal_volume 41
_journal_year 2012
_chemical_formula_sum 'C21 H17 Br6 Cu4 N4'
_chemical_formula_weight 1059.01
_chemical_name_systematic
;
?
;
_space_group_IT_number 14
_symmetry_cell_setting monoclinic
_symmetry_space_group_name_Hall '-P 2ybc'
_symmetry_space_group_name_H-M 'P 1 21/c 1'
_atom_sites_solution_hydrogens geom
_atom_sites_solution_primary direct
_atom_sites_solution_secondary difmap
_audit_creation_method SHELXL-97
_cell_angle_alpha 90.00
_cell_angle_beta 91.218(2)
_cell_angle_gamma 90.00
_cell_formula_units_Z 4
_cell_length_a 9.3227(8)
_cell_length_b 8.3368(8)
_cell_length_c 35.520(3)
_cell_measurement_reflns_used 3306
_cell_measurement_temperature 293(2)
_cell_measurement_theta_max 25.0
_cell_measurement_theta_min 1.15
_cell_volume 2760.0(4)
_computing_cell_refinement 'Bruker SMART'
_computing_data_collection 'Bruker SMART'
_computing_data_reduction 'Bruker SAINT'
_computing_molecular_graphics 'Bruker SHELXTL'
_computing_publication_material 'Bruker SHELXTL'
_computing_structure_refinement 'SHELXL-97 (Sheldrick, 1997)'
_computing_structure_solution 'SHELXS-97 (Sheldrick, 1990)'
_diffrn_ambient_temperature 298(2)
_diffrn_measured_fraction_theta_full 0.997
_diffrn_measured_fraction_theta_max 0.997
_diffrn_measurement_device_type 'CCD area detector'
_diffrn_measurement_method 'phi and omega scans'
_diffrn_radiation_monochromator graphite
_diffrn_radiation_source 'fine-focus sealed tube'
_diffrn_radiation_type MoK\a
_diffrn_radiation_wavelength 0.71073
_diffrn_reflns_av_R_equivalents 0.0533
_diffrn_reflns_av_sigmaI/netI 0.0590
_diffrn_reflns_limit_h_max 11
_diffrn_reflns_limit_h_min -11
_diffrn_reflns_limit_k_max 9
_diffrn_reflns_limit_k_min -9
_diffrn_reflns_limit_l_max 26
_diffrn_reflns_limit_l_min -42
_diffrn_reflns_number 13831
_diffrn_reflns_theta_full 25.00
_diffrn_reflns_theta_max 25.00
_diffrn_reflns_theta_min 1.15
_exptl_absorpt_coefficient_mu 11.746
_exptl_absorpt_correction_T_max 0.130
_exptl_absorpt_correction_T_min 0.058
_exptl_absorpt_correction_type multi-scan
_exptl_absorpt_process_details SADABS
_exptl_crystal_colour black
_exptl_crystal_density_diffrn 2.549
_exptl_crystal_density_method 'not measured'
_exptl_crystal_description block
_exptl_crystal_F_000 1988
_exptl_crystal_size_max 0.25
_exptl_crystal_size_mid 0.16
_exptl_crystal_size_min 0.12
_refine_diff_density_max 1.286
_refine_diff_density_min -0.979
_refine_diff_density_rms 0.179
_refine_ls_extinction_method none
_refine_ls_goodness_of_fit_ref 1.078
_refine_ls_hydrogen_treatment constr
_refine_ls_matrix_type full
_refine_ls_number_parameters 313
_refine_ls_number_reflns 4830
_refine_ls_number_restraints 0
_refine_ls_restrained_S_all 1.078
_refine_ls_R_factor_all 0.0729
_refine_ls_R_factor_gt 0.0504
_refine_ls_shift/su_max 0.000
_refine_ls_shift/su_mean 0.000
_refine_ls_structure_factor_coef Fsqd
_refine_ls_weighting_details 'calc w=1/[\s^2^(Fo^2^)+(0.0740P)^2^+3.2766P] where P=(Fo^2^+2Fc^2^)/3'
_refine_ls_weighting_scheme calc
_refine_ls_wR_factor_gt 0.1283
_refine_ls_wR_factor_ref 0.1468
_reflns_number_gt 3507
_reflns_number_total 4830
_reflns_threshold_expression >2sigma(I)
_cod_data_source_file c2dt12081j.txt
_cod_data_source_block '_complex2'
_cod_depositor_comments
;
The following automatic conversions were performed:

'_exptl_absorpt_correction_type' value 'Multi-scan' changed to
'multi-scan' according to
/home/saulius/struct/CIF-dictionaries/cif_core.dic dictionary named
'cif_core.dic' version 2.4.1 from 2010-06-29.

Automatic conversion script
Id: cif_fix_values 1715 2011-07-08 13:25:40Z adriana 
;
_cod_original_sg_symbol_H-M P2(1)/c
_cod_database_code 7018523

loop_
_symmetry_equiv_pos_as_xyz
'x, y, z'
'-x, y+1/2, -z+1/2'
'-x, -y, -z'
'x, -y-1/2, z-1/2'

loop_
_atom_site_label
_atom_site_type_symbol
_atom_site_fract_x
_atom_site_fract_y
_atom_site_fract_z
_atom_site_U_iso_or_equiv
_atom_site_adp_type
_atom_site_occupancy
_atom_site_symmetry_multiplicity
_atom_site_calc_flag
_atom_site_refinement_flags
Cu1 Cu 0.11402(9) -0.11355(11) 0.03969(2) 0.0371(2) Uani 1 1 d .
Br1 Br 0.14219(10) -0.31483(11) -0.00527(3) 0.0564(3) Uani 1 1 d .
Br2 Br 0.30967(9) -0.22063(11) 0.09815(2) 0.0526(3) Uani 1 1 d .
Br3 Br 0.54470(10) 0.21289(12) 0.10972(2) 0.0620(3) Uani 1 1 d .
Br4 Br 0.27604(9) 0.07212(13) 0.19315(3) 0.0614(3) Uani 1 1 d .
Br5 Br 0.71412(10) 0.04756(16) 0.21023(3) 0.0778(4) Uani 1 1 d .
Br6 Br 0.53344(10) 0.50555(15) 0.19908(3) 0.0743(3) Uani 1 1 d .
Cu3 Cu 0.54670(15) 0.22903(19) 0.17753(4) 0.0826(4) Uani 1 1 d .
Cu2 Cu 0.38608(13) 0.00872(16) 0.13099(4) 0.0703(4) Uani 1 1 d .
Cu4 Cu 0.47693(15) 0.03361(19) 0.23532(4) 0.0814(4) Uani 1 1 d .
N2 N 0.0709(6) 0.0688(7) 0.07131(15) 0.0331(13) Uani 1 1 d .
N1 N -0.0511(6) -0.2043(7) 0.06909(16) 0.0351(14) Uani 1 1 d .
C1 C -0.0242(7) 0.0507(8) 0.09841(18) 0.0326(16) Uani 1 1 d .
C2 C -0.1021(7) -0.1062(8) 0.09618(19) 0.0317(15) Uani 1 1 d .
N4 N 0.0284(7) 0.6629(7) 0.20873(17) 0.0389(14) Uani 1 1 d .
C3 C -0.0409(7) 0.1700(8) 0.1257(2) 0.0345(16) Uani 1 1 d .
H3A H -0.1083 0.1596 0.1445 0.041 Uiso 1 1 calc R
C4 C 0.2491(7) 0.1929(8) 0.03599(19) 0.0346(16) Uani 1 1 d .
C5 C 0.0473(7) 0.3055(8) 0.12388(19) 0.0338(16) Uani 1 1 d .
C6 C 0.1460(5) 0.3231(6) 0.09456(15) 0.0362(17) Uani 1 1 d .
H6A H 0.2034 0.4139 0.0928 0.043 Uiso 1 1 calc R
C7 C -0.2783(5) -0.2954(6) 0.11266(15) 0.047(2) Uani 1 1 d R
H7A H -0.3591 -0.3268 0.1273 0.056 Uiso 1 1 d R
C8 C 0.1526(8) 0.6272(9) 0.1933(2) 0.0443(19) Uani 1 1 d .
H8A H 0.2355 0.6805 0.2013 0.053 Uiso 1 1 calc R
N3 N 0.2405(6) 0.0531(7) 0.01639(16) 0.0373(14) Uani 1 1 d .
C9 C 0.3397(8) 0.3156(9) 0.0258(2) 0.0445(19) Uani 1 1 d .
H9A H 0.3443 0.4104 0.0396 0.053 Uiso 1 1 calc R
C10 C -0.2241(8) -0.3971(10) 0.0860(2) 0.0462(19) Uani 1 1 d .
H10A H -0.2632 -0.4989 0.0826 0.055 Uiso 1 1 calc R
C11 C 0.3206(8) 0.0362(10) -0.0140(2) 0.0434(18) Uani 1 1 d .
H11A H 0.3153 -0.0590 -0.0276 0.052 Uiso 1 1 calc R
C12 C 0.4242(9) 0.2937(10) -0.0058(2) 0.052(2) Uani 1 1 d .
H12A H 0.4886 0.3725 -0.0130 0.062 Uiso 1 1 calc R
C13 C 0.0389(7) 0.4303(9) 0.15402(19) 0.0333(16) Uani 1 1 d .
C14 C -0.0918(8) 0.5832(9) 0.1980(2) 0.0407(18) Uani 1 1 d .
H14A H -0.1782 0.6086 0.2092 0.049 Uiso 1 1 calc R
C15 C 0.1606(8) 0.5116(9) 0.1654(2) 0.0440(19) Uani 1 1 d .
H15A H 0.2480 0.4890 0.1544 0.053 Uiso 1 1 calc R
C16 C -0.0893(8) 0.4673(9) 0.1714(2) 0.0404(18) Uani 1 1 d .
H16A H -0.1730 0.4125 0.1647 0.049 Uiso 1 1 calc R
C17 C -0.2146(8) -0.1468(9) 0.1182(2) 0.0433(18) Uani 1 1 d .
H17A H -0.2478 -0.0766 0.1364 0.052 Uiso 1 1 calc R
C18 C -0.1125(8) -0.3481(9) 0.0644(2) 0.0433(18) Uani 1 1 d .
H18A H -0.0785 -0.4166 0.0460 0.052 Uiso 1 1 calc R
C19 C 0.1544(7) 0.1991(8) 0.0682(2) 0.0335(16) Uani 1 1 d .
C20 C 0.4109(8) 0.1558(11) -0.0258(2) 0.050(2) Uani 1 1 d .
H20A H 0.4630 0.1420 -0.0476 0.060 Uiso 1 1 calc R
C21 C 0.0226(10) 0.7852(10) 0.2386(3) 0.061(2) Uani 1 1 d .
H21A H 0.1165 0.8300 0.2428 0.092 Uiso 1 1 calc R
H21B H -0.0096 0.7367 0.2614 0.092 Uiso 1 1 calc R
H21C H -0.0428 0.8687 0.2310 0.092 Uiso 1 1 calc R

loop_
_atom_site_aniso_label
_atom_site_aniso_U_11
_atom_site_aniso_U_22
_atom_site_aniso_U_33
_atom_site_aniso_U_23
_atom_site_aniso_U_13
_atom_site_aniso_U_12
Cu1 0.0438(5) 0.0272(5) 0.0406(5) -0.0058(4) 0.0100(4) -0.0033(4)
Br1 0.0675(6) 0.0445(5) 0.0577(5) -0.0238(4) 0.0136(4) -0.0086(4)
Br2 0.0520(5) 0.0538(6) 0.0520(5) 0.0113(4) 0.0016(4) -0.0067(4)
Br3 0.0689(6) 0.0701(7) 0.0471(5) 0.0080(4) 0.0009(4) -0.0146(5)
Br4 0.0549(5) 0.0782(7) 0.0514(5) 0.0054(5) 0.0051(4) -0.0049(4)
Br5 0.0542(6) 0.1324(11) 0.0471(5) 0.0043(6) 0.0074(4) 0.0128(6)
Br6 0.0518(5) 0.1098(10) 0.0618(6) -0.0233(6) 0.0132(4) -0.0123(5)
Cu3 0.0841(9) 0.1047(12) 0.0591(8) 0.0035(7) 0.0011(7) -0.0065(8)
Cu2 0.0634(7) 0.0707(9) 0.0761(8) 0.0026(6) -0.0134(6) -0.0039(6)
Cu4 0.0754(8) 0.0986(11) 0.0706(8) 0.0127(7) 0.0136(7) -0.0034(7)
N2 0.039(3) 0.024(3) 0.036(3) -0.001(3) 0.006(3) 0.002(2)
N1 0.042(3) 0.024(3) 0.040(3) -0.005(3) 0.003(3) -0.004(3)
C1 0.038(4) 0.030(4) 0.030(4) 0.001(3) 0.002(3) 0.004(3)
C2 0.032(4) 0.027(4) 0.035(4) 0.001(3) 0.000(3) -0.005(3)
N4 0.053(4) 0.027(3) 0.037(3) -0.003(3) 0.006(3) 0.001(3)
C3 0.036(4) 0.032(4) 0.036(4) -0.001(3) 0.006(3) -0.006(3)
C4 0.044(4) 0.028(4) 0.032(4) 0.008(3) 0.006(3) 0.001(3)
C5 0.038(4) 0.031(4) 0.032(4) -0.002(3) 0.003(3) 0.004(3)
C6 0.044(4) 0.025(4) 0.040(4) -0.004(3) 0.004(3) -0.006(3)
C7 0.043(4) 0.046(5) 0.050(5) 0.009(4) 0.001(4) -0.014(4)
C8 0.046(4) 0.039(5) 0.048(5) -0.010(4) 0.003(4) -0.010(3)
N3 0.048(4) 0.034(4) 0.031(3) 0.001(3) 0.007(3) 0.003(3)
C9 0.061(5) 0.027(4) 0.046(5) 0.002(3) 0.012(4) -0.007(3)
C10 0.050(5) 0.042(5) 0.047(5) -0.001(4) 0.001(4) -0.013(4)
C11 0.050(4) 0.044(5) 0.037(4) 0.004(4) 0.009(3) 0.000(4)
C12 0.060(5) 0.046(5) 0.050(5) 0.006(4) 0.022(4) -0.013(4)
C13 0.037(4) 0.032(4) 0.031(4) 0.002(3) 0.007(3) 0.001(3)
C14 0.046(4) 0.039(5) 0.037(4) -0.001(4) 0.012(3) 0.009(3)
C15 0.045(4) 0.042(5) 0.046(5) -0.007(4) 0.010(3) -0.007(3)
C16 0.041(4) 0.041(5) 0.040(4) -0.001(4) 0.002(3) 0.001(3)
C17 0.045(4) 0.039(5) 0.046(4) 0.007(4) 0.006(3) 0.000(3)
C18 0.050(4) 0.029(4) 0.051(5) -0.004(4) -0.003(4) -0.006(3)
C19 0.038(4) 0.024(4) 0.039(4) 0.009(3) 0.008(3) 0.002(3)
C20 0.049(5) 0.056(6) 0.044(5) 0.009(4) 0.015(4) 0.010(4)
C21 0.078(6) 0.045(6) 0.061(6) -0.029(5) 0.013(5) -0.002(4)

loop_
_atom_type_symbol
_atom_type_description
_atom_type_scat_dispersion_real
_atom_type_scat_dispersion_imag
_atom_type_scat_source
C C 0.0033 0.0016 'International Tables Vol C Tables 4.2.6.8 and 6.1.1.4'
H H 0.0000 0.0000 'International Tables Vol C Tables 4.2.6.8 and 6.1.1.4'
N N 0.0061 0.0033 'International Tables Vol C Tables 4.2.6.8 and 6.1.1.4'
Cu Cu 0.3201 1.2651 'International Tables Vol C Tables 4.2.6.8 and 6.1.1.4'
Br Br -0.2901 2.4595 'International Tables Vol C Tables 4.2.6.8 and 6.1.1.4'

loop_
_geom_angle_atom_site_label_1
_geom_angle_atom_site_label_2
_geom_angle_atom_site_label_3
_geom_angle
_geom_angle_site_symmetry_1
N2 Cu1 N3 80.1(2) .
N2 Cu1 N1 79.9(2) .
N3 Cu1 N1 158.3(2) .
N2 Cu1 Br1 171.14(17) .
N3 Cu1 Br1 98.02(17) .
N1 Cu1 Br1 100.48(16) .
N2 Cu1 Br2 87.78(17) .
N3 Cu1 Br2 98.23(17) .
N1 Cu1 Br2 89.36(16) .
Br1 Cu1 Br2 101.06(4) .
Cu2 Br2 Cu1 106.71(5) .
Cu2 Br3 Cu3 73.47(5) .
Cu4 Br4 Cu2 101.14(5) .
Cu4 Br4 Cu3 60.60(5) .
Cu2 Br4 Cu3 63.52(4) .
Cu4 Br5 Cu3 67.90(5) .
Cu4 Br6 Cu3 114.23(7) 2_655
Br3 Cu3 Br6 111.57(7) .
Br3 Cu3 Br5 115.49(7) .
Br6 Cu3 Br5 118.19(7) .
Br3 Cu3 Cu4 136.53(8) .
Br6 Cu3 Cu4 108.46(6) .
Br5 Cu3 Cu4 55.27(5) .
Br3 Cu3 Cu2 52.88(4) .
Br6 Cu3 Cu2 139.28(7) .
Br5 Cu3 Cu2 101.37(7) .
Cu4 Cu3 Cu2 85.47(6) .
Br3 Cu3 Br4 100.21(5) .
Br6 Cu3 Br4 108.44(6) .
Br5 Cu3 Br4 100.29(6) .
Cu4 Cu3 Br4 50.33(4) .
Cu2 Cu3 Br4 51.51(4) .
Br2 Cu2 Br3 127.45(7) .
Br2 Cu2 Br4 118.95(6) .
Br3 Cu2 Br4 113.30(6) .
Br2 Cu2 Cu3 163.36(6) .
Br3 Cu2 Cu3 53.65(4) .
Br4 Cu2 Cu3 64.96(5) .
Br6 Cu4 Br4 125.91(7) 2_645
Br6 Cu4 Br5 115.51(7) 2_645
Br4 Cu4 Br5 118.34(6) .
Br6 Cu4 Cu3 145.87(8) 2_645
Br4 Cu4 Cu3 69.07(5) .
Br5 Cu4 Cu3 56.83(5) .
C1 N2 C19 123.2(6) .
C1 N2 Cu1 118.7(5) .
C19 N2 Cu1 117.4(5) .
C18 N1 C2 118.2(6) .
C18 N1 Cu1 126.8(5) .
C2 N1 Cu1 115.0(4) .
N2 C1 C3 120.4(6) .
N2 C1 C2 113.0(6) .
C3 C1 C2 126.6(6) .
N1 C2 C17 122.8(6) .
N1 C2 C1 112.8(6) .
C17 C2 C1 124.4(7) .
C8 N4 C14 120.0(6) .
C8 N4 C21 119.9(7) .
C14 N4 C21 120.0(6) .
C5 C3 C1 117.8(6) .
C5 C3 H3A 121.1 .
C1 C3 H3A 121.1 .
N3 C4 C9 122.1(6) .
N3 C4 C19 113.6(6) .
C9 C4 C19 124.2(7) .
C3 C5 C6 120.7(6) .
C3 C5 C13 119.2(6) .
C6 C5 C13 120.0(6) .
C19 C6 C5 117.6(5) .
C19 C6 H6A 121.2 .
C5 C6 H6A 121.2 .
C10 C7 C17 119.1(6) .
C10 C7 H7A 120.5 .
C17 C7 H7A 120.4 .
N4 C8 C15 120.8(7) .
N4 C8 H8A 119.6 .
C15 C8 H8A 119.6 .
C11 N3 C4 118.5(6) .
C11 N3 Cu1 127.1(5) .
C4 N3 Cu1 114.2(4) .
C4 C9 C12 118.2(7) .
C4 C9 H9A 120.9 .
C12 C9 H9A 120.9 .
C18 C10 C7 119.8(7) .
C18 C10 H10A 120.1 .
C7 C10 H10A 120.1 .
N3 C11 C20 121.8(8) .
N3 C11 H11A 119.1 .
C20 C11 H11A 119.1 .
C20 C12 C9 119.1(7) .
C20 C12 H12A 120.5 .
C9 C12 H12A 120.5 .
C15 C13 C16 118.2(7) .
C15 C13 C5 119.8(6) .
C16 C13 C5 122.0(6) .
N4 C14 C16 121.4(7) .
N4 C14 H14A 119.3 .
C16 C14 H14A 119.3 .
C13 C15 C8 119.7(7) .
C13 C15 H15A 120.1 .
C8 C15 H15A 120.1 .
C14 C16 C13 119.7(7) .
C14 C16 H16A 120.1 .
C13 C16 H16A 120.1 .
C2 C17 C7 118.3(7) .
C2 C17 H17A 120.9 .
C7 C17 H17A 120.9 .
N1 C18 C10 121.8(7) .
N1 C18 H18A 119.1 .
C10 C18 H18A 119.1 .
N2 C19 C6 120.2(6) .
N2 C19 C4 113.4(6) .
C6 C19 C4 126.4(6) .
C12 C20 C11 120.2(7) .
C12 C20 H20A 119.9 .
C11 C20 H20A 119.9 .
N4 C21 H21A 109.5 .
N4 C21 H21B 109.5 .
H21A C21 H21B 109.5 .
N4 C21 H21C 109.5 .
H21A C21 H21C 109.5 .
H21B C21 H21C 109.5 .

loop_
_geom_bond_atom_site_label_1
_geom_bond_atom_site_label_2
_geom_bond_distance
_geom_bond_site_symmetry_2
Cu1 N2 1.937(6) .
Cu1 N3 2.012(6) .
Cu1 N1 2.025(6) .
Cu1 Br1 2.3352(12) .
Cu1 Br2 2.8765(12) .
Br2 Cu2 2.3427(15) .
Br3 Cu2 2.3880(16) .
Br3 Cu3 2.4122(16) .
Br4 Cu4 2.3948(17) .
Br4 Cu2 2.5108(16) .
Br4 Cu3 2.9061(17) .
Br5 Cu4 2.4045(16) .
Br5 Cu3 2.4488(18) .
Br6 Cu4 2.3457(17) 2_655
Br6 Cu3 2.433(2) .
Cu3 Cu4 2.7107(19) .
Cu3 Cu2 2.8712(19) .
Cu4 Br6 2.3457(17) 2_645
N2 C1 1.331(8) .
N2 C19 1.342(9) .
N1 C18 1.337(9) .
N1 C2 1.357(9) .
C1 C3 1.401(10) .
C1 C2 1.497(10) .
C2 C17 1.364(10) .
N4 C8 1.326(9) .
N4 C14 1.350(10) .
N4 C21 1.473(9) .
C3 C5 1.399(10) .
C3 H3A 0.9300 .
C4 N3 1.359(9) .
C4 C9 1.379(10) .
C4 C19 1.462(10) .
C5 C6 1.412(8) .
C5 C13 1.496(10) .
C6 C19 1.397(9) .
C6 H6A 0.9300 .
C7 C10 1.376(9) .
C7 C17 1.386(9) .
C7 H7A 0.9601 .
C8 C15 1.386(11) .
C8 H8A 0.9300 .
N3 C11 1.333(9) .
C9 C12 1.398(11) .
C9 H9A 0.9300 .
C10 C18 1.368(10) .
C10 H10A 0.9300 .
C11 C20 1.376(11) .
C11 H11A 0.9300 .
C12 C20 1.356(12) .
C12 H12A 0.9300 .
C13 C15 1.375(10) .
C13 C16 1.391(10) .
C14 C16 1.354(11) .
C14 H14A 0.9300 .
C15 H15A 0.9300 .
C16 H16A 0.9300 .
C17 H17A 0.9300 .
C18 H18A 0.9300 .
C20 H20A 0.9300 .
C21 H21A 0.9600 .
C21 H21B 0.9600 .
C21 H21C 0.9600 .
